data_7135299
loop_
_publ_author_name
'Shoji, Taku'
'Ariga, Yukino'
'Ito, Daichi'
'Ito, Fuyuki'
'Hamasaki, Atom'
'Mori, Shigeki'
'Okujima, Tetsuo'
'Sekiguchi, Ryuta'
'Ito, Shunji'

_publ_section_title
;
 Azulenes exhibiting solid-state fluorescence: synthesis and photophysics
 of 2-aryl-6-pyrrolidinylazulenes.
;
_journal_issue 98
_journal_name_full 'Chemical communications (Cambridge, England)'
_journal_page_first 19481
_journal_page_last 19484
_journal_paper_doi 10.1039/d5cc05926g
_journal_volume 61
_journal_year 2025
_chemical_formula_moiety 'C32 H29 N O4 S, 0.171(H2 O)'
_chemical_formula_sum 'C32 H29.34 N O4.17 S'
_chemical_formula_weight 526.73
_space_group_crystal_system monoclinic
_space_group_IT_number 14
_space_group_name_Hall '-P 2yn'
_space_group_name_H-M_alt 'P 1 21/n 1'
_atom_sites_solution_hydrogens mixed
_atom_sites_solution_primary dual
_audit_creation_date 2025-07-16
_audit_creation_method
;
Olex2 1.5
(compiled 2025.07.13 svn.rb7424aed for OlexSys, GUI svn.r7308)
;
_audit_update_record
;
2025-07-16 deposited with the CCDC.	2025-11-12 downloaded from the CCDC.
;
_cell_angle_alpha 90
_cell_angle_beta 100.603(4)
_cell_angle_gamma 90
_cell_formula_units_Z 4
_cell_length_a 10.2097(4)
_cell_length_b 12.1202(4)
_cell_length_c 21.9452(8)
_cell_measurement_reflns_used 22609
_cell_measurement_temperature 100
_cell_measurement_theta_max 30.6170
_cell_measurement_theta_min 1.8690
_cell_volume 2669.21(17)
_computing_cell_refinement 'CrysAlisPro 1.171.43.90 (Rigaku OD, 2023)'
_computing_data_collection 'CrystalClear-SM Expert 2.1 b46 (Rigaku, 2016)'
_computing_data_reduction 'CrysAlisPro 1.171.43.90 (Rigaku OD, 2023)'
_computing_molecular_graphics 'Olex2 1.5 (Dolomanov et al., 2009)'
_computing_publication_material 'Olex2 1.5 (Dolomanov et al., 2009)'
_computing_structure_refinement 'SHELXL-2018/3 (Sheldrick, 2018)'
_computing_structure_solution 'SHELXT 2018/2 (Sheldrick, 2018)'
_diffrn_ambient_temperature 100
_diffrn_detector CCD
_diffrn_detector_area_resol_mean 7.111
_diffrn_detector_type 'Rigaku Saturn724+ area detector'
_diffrn_measured_fraction_theta_full 1.000
_diffrn_measured_fraction_theta_max 0.939
_diffrn_measurement_details
;
List of Runs (angles in degrees, time in seconds):

  # Type    Start    End  Width  t~exp~   \w     \q     \k     \f   Frames
#--------------------------------------------------------------------------
  1  \w   -105.00  75.00   0.50    2.00    --  -15.00  45.00   0.00  360
  2  \w   -105.00  75.00   0.50    2.00    --  -15.00  45.00  90.00  360
  3  \w   -105.00  75.00   0.50    2.00    --  -15.00  45.00 180.00  360
  4  \w   -105.00  75.00   0.50    2.00    --  -15.00  45.00 270.00  360
;
_diffrn_measurement_device 'AFC11 SATURN724+ Right'
_diffrn_measurement_device_type 'Rigaku Varimax with Saturn'
_diffrn_measurement_method '\w scans'
_diffrn_orient_matrix_type 'CrysAlisPro convention (1999,Acta A55,543-557)'
_diffrn_orient_matrix_UB_11 0.0611886000
_diffrn_orient_matrix_UB_12 0.0273686000
_diffrn_orient_matrix_UB_13 0.0110135000
_diffrn_orient_matrix_UB_21 -0.0324760000
_diffrn_orient_matrix_UB_22 0.0351825000
_diffrn_orient_matrix_UB_23 0.0183522000
_diffrn_orient_matrix_UB_31 0.0140249000
_diffrn_orient_matrix_UB_32 -0.0379359000
_diffrn_orient_matrix_UB_33 0.0249583000
_diffrn_radiation_collimation 0.3
_diffrn_radiation_monochromator 'multi-layer mirror optics'
_diffrn_radiation_probe x-ray
_diffrn_radiation_type 'Mo K\a'
_diffrn_radiation_wavelength 0.71073
_diffrn_reflns_av_R_equivalents 0.1012
_diffrn_reflns_av_unetI/netI 0.0709
_diffrn_reflns_Laue_measured_fraction_full 1.000
_diffrn_reflns_Laue_measured_fraction_max 0.939
_diffrn_reflns_limit_h_max 14
_diffrn_reflns_limit_h_min -14
_diffrn_reflns_limit_k_max 16
_diffrn_reflns_limit_k_min -16
_diffrn_reflns_limit_l_max 31
_diffrn_reflns_limit_l_min -31
_diffrn_reflns_number 56326
_diffrn_reflns_point_group_measured_fraction_full 1.000
_diffrn_reflns_point_group_measured_fraction_max 0.939
_diffrn_reflns_theta_full 25.242
_diffrn_reflns_theta_max 30.872
_diffrn_reflns_theta_min 1.888
_diffrn_source 'rotating anode X-ray generator'
_diffrn_source_current 24.0
_diffrn_source_power 1.2
_diffrn_source_target Mo
_diffrn_source_type 'MicroMax 007'
_diffrn_source_voltage 50.0
_exptl_absorpt_coefficient_mu 0.161
_exptl_absorpt_correction_T_max 1.00000
_exptl_absorpt_correction_T_min 0.89207
_exptl_absorpt_correction_type multi-scan
_exptl_absorpt_process_details
;
CrysAlisPro 1.171.42.49 (Rigaku Oxford Diffraction, 2022)
Empirical absorption correction using spherical harmonics,
implemented in SCALE3 ABSPACK scaling algorithm.
;
_exptl_crystal_colour yellow
_exptl_crystal_colour_primary yellow
_exptl_crystal_density_diffrn 1.311
_exptl_crystal_density_method 'not measured'
_exptl_crystal_description block
_exptl_crystal_F_000 1111
_exptl_crystal_size_max 0.06
_exptl_crystal_size_mid 0.05
_exptl_crystal_size_min 0.03
_refine_diff_density_max 0.549
_refine_diff_density_min -0.652
_refine_diff_density_rms 0.137
_refine_ls_extinction_method none
_refine_ls_goodness_of_fit_ref 1.052
_refine_ls_hydrogen_treatment constr
_refine_ls_matrix_type full
_refine_ls_number_parameters 358
_refine_ls_number_reflns 7909
_refine_ls_number_restraints 0
_refine_ls_restrained_S_all 1.052
_refine_ls_R_factor_all 0.1011
_refine_ls_R_factor_gt 0.0654
_refine_ls_shift/su_max 0.001
_refine_ls_shift/su_mean 0.000
_refine_ls_structure_factor_coef Fsqd
_refine_ls_weighting_details 'w=1/[\s^2^(Fo^2^)+(0.0689P)^2^+1.6601P] where P=(Fo^2^+2Fc^2^)/3'
_refine_ls_weighting_scheme calc
_refine_ls_wR_factor_gt 0.1411
_refine_ls_wR_factor_ref 0.1583
_reflns_Friedel_coverage 0.000
_reflns_number_gt 5644
_reflns_number_total 7909
_reflns_threshold_expression 'I > 2\s(I)'
_cod_data_source_file d5cc05926g2.cif
_cod_data_source_block shoji_b_autored
_cod_database_code 7135299
_shelx_shelxl_version_number 2018/3
_chemical_oxdiff_formula S1O4N1C32H29
_shelx_space_group_comment
;
The symmetry employed for this shelxl refinement is uniquely defined
by the following loop, which should always be used as a source of
symmetry information in preference to the above space-group names.
They are only intended as comments.
;
_cell_oxdiff_angle_alpha 90.011(3)
_cell_oxdiff_angle_beta 100.611(3)
_cell_oxdiff_angle_gamma 89.998(3)
_cell_oxdiff_length_a 10.2102(3)
_cell_oxdiff_length_b 12.1182(4)
_cell_oxdiff_length_c 21.9486(7)
_cell_oxdiff_measurement_reflns_used 22607
_cell_oxdiff_volume 2669.24(15)
_diffrn_oxdiff_digest_od_ed
;

;
_olex2_refinement_description
;
1. Fixed Uiso
 At 1.2 times of:
  All C(H) groups, All C(H,H) groups
 At 1.5 times of:
  All C(H,H,H) groups, All O(H,H) groups
2. Others
 Sof(O5)=Sof(H5A)=Sof(H5B)=FVAR(1)
3.a Free rotating group:
 O5(H5A,H5B)
3.b Secondary CH2 refined with riding coordinates:
 C12(H12A,H12B), C27(H27A,H27B), C29(H29A,H29B), C30(H30A,H30B), C31(H31A,
 H31B), C32(H32A,H32B)
3.c Aromatic/amide H refined with riding coordinates:
 C5(H5), C6(H6), C8(H8), C9(H9), C15(H15), C16(H16), C17(H17), C20(H20),
 C21(H21), C22(H22), C23(H23)
3.d Idealised Me refined as rotating group:
 C13(H13A,H13B,H13C), C28(H28A,H28B,H28C)
;
_olex2_exptl_crystal_mounting_method loop
_olex2_submission_special_instructions 'No special instructions were received'
_oxdiff_exptl_absorpt_empirical_details
;
Empirical correction (ABSPACK) includes:
- Absorption correction using spherical harmonics
- Frame scaling
- Detector area scaling
;
_oxdiff_exptl_absorpt_empirical_full_max 1.571
_oxdiff_exptl_absorpt_empirical_full_min 0.656

loop_
_space_group_symop_operation_xyz
'x, y, z'
'-x+1/2, y+1/2, -z+1/2'
'-x, -y, -z'
'x-1/2, -y-1/2, z-1/2'

loop_
_atom_site_label
_atom_site_type_symbol
_atom_site_fract_x
_atom_site_fract_y
_atom_site_fract_z
_atom_site_U_iso_or_equiv
_atom_site_adp_type
_atom_site_occupancy
_atom_site_site_symmetry_order
_atom_site_calc_flag
_atom_site_refinement_flags_posn
_atom_site_refinement_flags_adp
_atom_site_refinement_flags_occupancy
_atom_site_disorder_assembly
_atom_site_disorder_group
S1 S 0.62971(5) 0.01110(4) 0.56190(2) 0.01654(12) Uani 1 1 d . . . . .
O1 O 0.81302(19) 0.39691(15) 0.55425(11) 0.0563(6) Uani 1 1 d . . . . .
O2 O 0.87104(14) 0.23735(12) 0.60075(7) 0.0248(3) Uani 1 1 d . . . . .
O3 O 0.35649(16) 0.21296(13) 0.73347(7) 0.0295(4) Uani 1 1 d . . . . .
O4 O 0.47825(15) 0.07309(11) 0.70678(7) 0.0232(3) Uani 1 1 d . . . . .
N1 N 0.30244(16) 0.69477(13) 0.59548(7) 0.0182(3) Uani 1 1 d . . . . .
C1 C 0.66472(19) 0.30993(15) 0.61163(9) 0.0164(4) Uani 1 1 d . . . . .
C2 C 0.63089(19) 0.22240(15) 0.64792(8) 0.0153(4) Uani 1 1 d . . . . .
C3 C 0.50596(18) 0.24514(15) 0.66365(8) 0.0153(4) Uani 1 1 d . . . . .
C4 C 0.46248(18) 0.35040(15) 0.63876(8) 0.0138(4) Uani 1 1 d . . . . .
C5 C 0.34264(19) 0.40376(16) 0.64459(9) 0.0168(4) Uani 1 1 d . . . . .
H5 H 0.283860 0.360565 0.663688 0.020 Uiso 1 1 calc R U . . .
C6 C 0.29686(19) 0.50735(16) 0.62734(9) 0.0177(4) Uani 1 1 d . . . . .
H6 H 0.210645 0.523907 0.635320 0.021 Uiso 1 1 calc R U . . .
C7 C 0.35893(19) 0.59439(16) 0.59916(8) 0.0164(4) Uani 1 1 d . . . . .
C8 C 0.4772(2) 0.58143(17) 0.57412(9) 0.0206(4) Uani 1 1 d . . . . .
H8 H 0.501373 0.643911 0.552518 0.025 Uiso 1 1 calc R U . . .
C9 C 0.5613(2) 0.49321(16) 0.57629(9) 0.0191(4) Uani 1 1 d . . . . .
H9 H 0.631549 0.502914 0.553785 0.023 Uiso 1 1 calc R U . . .
C10 C 0.56162(18) 0.39081(15) 0.60608(8) 0.0156(4) Uani 1 1 d . . . . .
C11 C 0.7875(2) 0.32188(16) 0.58640(10) 0.0223(4) Uani 1 1 d . . . . .
C12 C 0.9971(2) 0.24270(18) 0.58008(12) 0.0280(5) Uani 1 1 d . . . . .
H12A H 1.049039 0.307277 0.598599 0.034 Uiso 1 1 calc R U . . .
H12B H 0.982730 0.249417 0.534371 0.034 Uiso 1 1 calc R U . . .
C13 C 1.0696(3) 0.1379(3) 0.60069(16) 0.0557(9) Uani 1 1 d . . . . .
H13A H 1.018987 0.074978 0.580540 0.084 Uiso 1 1 calc R U . . .
H13B H 1.079352 0.130702 0.645780 0.084 Uiso 1 1 calc R U . . .
H13C H 1.157945 0.139499 0.589242 0.084 Uiso 1 1 calc R U . . .
C14 C 0.71668(18) 0.12717(15) 0.67149(8) 0.0156(4) Uani 1 1 d . . . . .
C15 C 0.7967(2) 0.13033(17) 0.72984(9) 0.0209(4) Uani 1 1 d . . . . .
H15 H 0.795692 0.193953 0.755035 0.025 Uiso 1 1 calc R U . . .
C16 C 0.8789(2) 0.04142(17) 0.75218(9) 0.0238(4) Uani 1 1 d . . . . .
H16 H 0.933655 0.045917 0.792096 0.029 Uiso 1 1 calc R U . . .
C17 C 0.8818(2) -0.05301(17) 0.71705(9) 0.0212(4) Uani 1 1 d . . . . .
H17 H 0.938122 -0.112978 0.732511 0.025 Uiso 1 1 calc R U . . .
C18 C 0.80060(18) -0.05888(15) 0.65855(8) 0.0157(4) Uani 1 1 d . . . . .
C19 C 0.78672(18) -0.14772(15) 0.61365(9) 0.0157(4) Uani 1 1 d . . . . .
C20 C 0.84761(19) -0.25142(16) 0.61901(9) 0.0190(4) Uani 1 1 d . . . . .
H20 H 0.905136 -0.271893 0.656404 0.023 Uiso 1 1 calc R U . . .
C21 C 0.8238(2) -0.32401(17) 0.56967(10) 0.0216(4) Uani 1 1 d . . . . .
H21 H 0.865291 -0.394450 0.573194 0.026 Uiso 1 1 calc R U . . .
C22 C 0.7388(2) -0.29446(17) 0.51456(10) 0.0220(4) Uani 1 1 d . . . . .
H22 H 0.724690 -0.344674 0.480743 0.026 Uiso 1 1 calc R U . . .
C23 C 0.6752(2) -0.19333(17) 0.50855(9) 0.0199(4) Uani 1 1 d . . . . .
H23 H 0.616648 -0.173945 0.471260 0.024 Uiso 1 1 calc R U . . .
C24 C 0.69908(18) -0.12044(15) 0.55851(9) 0.0161(4) Uani 1 1 d . . . . .
C25 C 0.72054(18) 0.03177(15) 0.63654(8) 0.0145(4) Uani 1 1 d . . . . .
C26 C 0.4380(2) 0.17872(16) 0.70411(9) 0.0182(4) Uani 1 1 d . . . . .
C27 C 0.4361(2) 0.00455(18) 0.75375(10) 0.0271(5) Uani 1 1 d . . . . .
H27A H 0.338577 -0.007266 0.744068 0.032 Uiso 1 1 calc R U . . .
H27B H 0.459139 0.040098 0.794954 0.032 Uiso 1 1 calc R U . . .
C28 C 0.5084(3) -0.10342(19) 0.75348(12) 0.0367(6) Uani 1 1 d . . . . .
H28A H 0.486253 -0.136818 0.712195 0.055 Uiso 1 1 calc R U . . .
H28B H 0.481414 -0.153232 0.784105 0.055 Uiso 1 1 calc R U . . .
H28C H 0.604719 -0.090622 0.763956 0.055 Uiso 1 1 calc R U . . .
C29 C 0.1816(2) 0.72201(16) 0.61996(10) 0.0218(4) Uani 1 1 d . . . . .
H29A H 0.186481 0.691721 0.662214 0.026 Uiso 1 1 calc R U . . .
H29B H 0.101063 0.692463 0.592721 0.026 Uiso 1 1 calc R U . . .
C30 C 0.1795(3) 0.8463(2) 0.62082(16) 0.0492(8) Uani 1 1 d . . . . .
H30A H 0.086799 0.873956 0.610849 0.059 Uiso 1 1 calc R U . . .
H30B H 0.221397 0.874380 0.662194 0.059 Uiso 1 1 calc R U . . .
C31 C 0.2557(3) 0.8824(2) 0.57338(14) 0.0403(6) Uani 1 1 d . . . . .
H31A H 0.302379 0.952645 0.585895 0.048 Uiso 1 1 calc R U . . .
H31B H 0.195308 0.893540 0.533076 0.048 Uiso 1 1 calc R U . . .
C32 C 0.3552(2) 0.79199(16) 0.56816(10) 0.0235(4) Uani 1 1 d . . . . .
H32A H 0.361210 0.778393 0.524275 0.028 Uiso 1 1 calc R U . . .
H32B H 0.444772 0.811630 0.591369 0.028 Uiso 1 1 calc R U . . .
O5 O 0.9601(11) 0.4928(9) 0.4749(5) 0.037(3) Uani 0.171(6) 1 d G . P A -1
H5A H 0.938197 0.466640 0.508537 0.055 Uiso 0.171(6) 1 d G U P A -1
H5B H 0.992013 0.558089 0.485326 0.055 Uiso 0.171(6) 1 d G U P A -1

loop_
_atom_site_aniso_label
_atom_site_aniso_U_11
_atom_site_aniso_U_22
_atom_site_aniso_U_33
_atom_site_aniso_U_23
_atom_site_aniso_U_13
_atom_site_aniso_U_12
S1 0.0181(2) 0.0165(2) 0.0135(2) 0.00015(16) -0.00102(17) 0.00281(18)
O1 0.0449(11) 0.0350(10) 0.1031(17) 0.0387(11) 0.0509(12) 0.0219(9)
O2 0.0183(7) 0.0207(8) 0.0382(9) 0.0095(6) 0.0126(6) 0.0071(6)
O3 0.0362(9) 0.0259(8) 0.0322(8) 0.0059(6) 0.0217(7) 0.0044(7)
O4 0.0318(8) 0.0157(7) 0.0258(8) 0.0047(6) 0.0148(6) 0.0002(6)
N1 0.0187(8) 0.0181(8) 0.0194(8) 0.0025(6) 0.0073(7) 0.0047(6)
C1 0.0176(9) 0.0137(9) 0.0184(9) 0.0008(7) 0.0044(7) 0.0017(7)
C2 0.0181(9) 0.0146(9) 0.0123(8) -0.0021(6) 0.0006(7) -0.0001(7)
C3 0.0179(9) 0.0142(9) 0.0139(8) -0.0011(7) 0.0037(7) -0.0013(7)
C4 0.0159(8) 0.0142(9) 0.0109(8) -0.0013(6) 0.0014(7) -0.0012(7)
C5 0.0160(9) 0.0179(9) 0.0167(9) -0.0006(7) 0.0032(7) -0.0034(7)
C6 0.0143(9) 0.0192(9) 0.0204(9) 0.0000(7) 0.0056(7) 0.0025(7)
C7 0.0167(9) 0.0180(9) 0.0142(9) -0.0002(7) 0.0021(7) 0.0022(7)
C8 0.0211(10) 0.0209(10) 0.0218(10) 0.0067(8) 0.0090(8) 0.0046(8)
C9 0.0209(9) 0.0193(10) 0.0197(9) 0.0030(7) 0.0103(8) 0.0043(8)
C10 0.0159(9) 0.0161(9) 0.0153(9) -0.0002(7) 0.0040(7) 0.0027(7)
C11 0.0216(10) 0.0151(9) 0.0322(11) 0.0041(8) 0.0103(9) 0.0035(8)
C12 0.0196(10) 0.0256(11) 0.0426(13) 0.0045(9) 0.0155(9) 0.0062(8)
C13 0.0399(15) 0.0496(17) 0.088(2) 0.0329(16) 0.0373(16) 0.0273(13)
C14 0.0170(9) 0.0152(9) 0.0143(8) 0.0024(7) 0.0019(7) 0.0002(7)
C15 0.0281(11) 0.0175(10) 0.0154(9) -0.0018(7) -0.0007(8) 0.0000(8)
C16 0.0291(11) 0.0228(11) 0.0155(9) 0.0015(7) -0.0066(8) 0.0020(9)
C17 0.0247(10) 0.0177(10) 0.0183(9) 0.0026(7) -0.0033(8) 0.0039(8)
C18 0.0170(9) 0.0134(9) 0.0161(9) 0.0022(7) 0.0019(7) -0.0004(7)
C19 0.0146(9) 0.0151(9) 0.0176(9) 0.0019(7) 0.0031(7) -0.0011(7)
C20 0.0164(9) 0.0168(9) 0.0228(10) 0.0021(7) 0.0012(8) 0.0019(7)
C21 0.0186(10) 0.0170(10) 0.0297(11) -0.0018(8) 0.0059(8) 0.0025(8)
C22 0.0216(10) 0.0218(10) 0.0239(10) -0.0068(8) 0.0075(8) -0.0012(8)
C23 0.0186(9) 0.0239(10) 0.0167(9) -0.0024(7) 0.0023(7) -0.0001(8)
C24 0.0148(8) 0.0143(9) 0.0195(9) -0.0001(7) 0.0041(7) 0.0008(7)
C25 0.0135(8) 0.0164(9) 0.0135(8) 0.0022(7) 0.0020(7) -0.0014(7)
C26 0.0207(9) 0.0179(9) 0.0157(9) -0.0007(7) 0.0026(7) -0.0017(7)
C27 0.0358(12) 0.0223(11) 0.0258(11) 0.0066(8) 0.0128(9) -0.0029(9)
C28 0.0473(15) 0.0242(12) 0.0408(14) 0.0108(10) 0.0139(12) 0.0024(11)
C29 0.0189(9) 0.0193(10) 0.0296(11) -0.0006(8) 0.0106(8) 0.0042(8)
C30 0.0478(16) 0.0229(13) 0.090(2) 0.0034(13) 0.0463(16) 0.0078(11)
C31 0.0408(14) 0.0232(12) 0.0652(18) 0.0115(11) 0.0320(14) 0.0118(10)
C32 0.0247(10) 0.0188(10) 0.0303(11) 0.0059(8) 0.0140(9) 0.0053(8)
O5 0.039(6) 0.036(6) 0.039(6) -0.004(5) 0.013(5) -0.004(5)

loop_
_atom_type_symbol
_atom_type_description
_atom_type_scat_dispersion_real
_atom_type_scat_dispersion_imag
_atom_type_scat_source
C C 0.0033 0.0016 'International Tables Vol C Tables 4.2.6.8 and 6.1.1.4'
H H 0.0000 0.0000 'International Tables Vol C Tables 4.2.6.8 and 6.1.1.4'
N N 0.0061 0.0033 'International Tables Vol C Tables 4.2.6.8 and 6.1.1.4'
O O 0.0106 0.0060 'International Tables Vol C Tables 4.2.6.8 and 6.1.1.4'
S S 0.1246 0.1234 'International Tables Vol C Tables 4.2.6.8 and 6.1.1.4'

loop_
_geom_angle_atom_site_label_1
_geom_angle_atom_site_label_2
_geom_angle_atom_site_label_3
_geom_angle
_geom_angle_site_symmetry_1
_geom_angle_site_symmetry_3
_geom_angle_publ_flag
C25 S1 C24 91.22(9) . . ?
C11 O2 C12 117.39(16) . . ?
C26 O4 C27 116.69(16) . . ?
C7 N1 C29 124.15(16) . . ?
C7 N1 C32 124.44(16) . . ?
C32 N1 C29 111.39(15) . . ?
C2 C1 C10 108.19(16) . . ?
C2 C1 C11 127.12(17) . . ?
C10 C1 C11 124.59(17) . . ?
C1 C2 C3 108.59(16) . . ?
C1 C2 C14 126.39(17) . . ?
C3 C2 C14 124.75(17) . . ?
C2 C3 C4 108.25(16) . . ?
C2 C3 C26 126.33(17) . . ?
C4 C3 C26 125.11(17) . . ?
C3 C4 C10 107.41(16) . . ?
C5 C4 C3 126.13(17) . . ?
C5 C4 C10 126.46(17) . . ?
C4 C5 H5 114.6 . . ?
C6 C5 C4 130.80(18) . . ?
C6 C5 H5 114.6 . . ?
C5 C6 H6 115.1 . . ?
C5 C6 C7 129.87(18) . . ?
C7 C6 H6 115.1 . . ?
N1 C7 C6 118.38(17) . . ?
N1 C7 C8 117.52(17) . . ?
C8 C7 C6 124.10(17) . . ?
C7 C8 H8 114.9 . . ?
C9 C8 C7 130.15(19) . . ?
C9 C8 H8 114.9 . . ?
C8 C9 H9 114.5 . . ?
C8 C9 C10 131.00(18) . . ?
C10 C9 H9 114.5 . . ?
C1 C10 C4 107.51(16) . . ?
C9 C10 C1 125.88(17) . . ?
C9 C10 C4 126.55(17) . . ?
O1 C11 O2 121.26(19) . . ?
O1 C11 C1 125.83(19) . . ?
O2 C11 C1 112.87(17) . . ?
O2 C12 H12A 110.4 . . ?
O2 C12 H12B 110.4 . . ?
O2 C12 C13 106.68(18) . . ?
H12A C12 H12B 108.6 . . ?
C13 C12 H12A 110.4 . . ?
C13 C12 H12B 110.4 . . ?
C12 C13 H13A 109.5 . . ?
C12 C13 H13B 109.5 . . ?
C12 C13 H13C 109.5 . . ?
H13A C13 H13B 109.5 . . ?
H13A C13 H13C 109.5 . . ?
H13B C13 H13C 109.5 . . ?
C15 C14 C2 120.67(17) . . ?
C15 C14 C25 117.39(17) . . ?
C25 C14 C2 121.94(16) . . ?
C14 C15 H15 119.5 . . ?
C14 C15 C16 121.07(18) . . ?
C16 C15 H15 119.5 . . ?
C15 C16 H16 119.5 . . ?
C17 C16 C15 121.02(18) . . ?
C17 C16 H16 119.5 . . ?
C16 C17 H17 120.5 . . ?
C16 C17 C18 119.01(18) . . ?
C18 C17 H17 120.5 . . ?
C17 C18 C19 129.09(17) . . ?
C17 C18 C25 119.14(17) . . ?
C25 C18 C19 111.75(16) . . ?
C20 C19 C18 128.67(17) . . ?
C20 C19 C24 119.13(17) . . ?
C24 C19 C18 112.20(16) . . ?
C19 C20 H20 120.2 . . ?
C21 C20 C19 119.69(18) . . ?
C21 C20 H20 120.2 . . ?
C20 C21 H21 119.8 . . ?
C20 C21 C22 120.42(19) . . ?
C22 C21 H21 119.8 . . ?
C21 C22 H22 119.5 . . ?
C23 C22 C21 121.01(18) . . ?
C23 C22 H22 119.5 . . ?
C22 C23 H23 120.8 . . ?
C22 C23 C24 118.42(18) . . ?
C24 C23 H23 120.8 . . ?
C19 C24 S1 112.07(14) . . ?
C23 C24 S1 126.63(15) . . ?
C23 C24 C19 121.29(17) . . ?
C14 C25 S1 124.91(14) . . ?
C14 C25 C18 122.37(17) . . ?
C18 C25 S1 112.73(14) . . ?
O3 C26 O4 122.44(18) . . ?
O3 C26 C3 125.50(18) . . ?
O4 C26 C3 112.05(16) . . ?
O4 C27 H27A 110.4 . . ?
O4 C27 H27B 110.4 . . ?
O4 C27 C28 106.63(18) . . ?
H27A C27 H27B 108.6 . . ?
C28 C27 H27A 110.4 . . ?
C28 C27 H27B 110.4 . . ?
C27 C28 H28A 109.5 . . ?
C27 C28 H28B 109.5 . . ?
C27 C28 H28C 109.5 . . ?
H28A C28 H28B 109.5 . . ?
H28A C28 H28C 109.5 . . ?
H28B C28 H28C 109.5 . . ?
N1 C29 H29A 110.9 . . ?
N1 C29 H29B 110.9 . . ?
N1 C29 C30 104.08(17) . . ?
H29A C29 H29B 109.0 . . ?
C30 C29 H29A 110.9 . . ?
C30 C29 H29B 110.9 . . ?
C29 C30 H30A 110.5 . . ?
C29 C30 H30B 110.5 . . ?
H30A C30 H30B 108.7 . . ?
C31 C30 C29 106.1(2) . . ?
C31 C30 H30A 110.5 . . ?
C31 C30 H30B 110.5 . . ?
C30 C31 H31A 110.4 . . ?
C30 C31 H31B 110.4 . . ?
C30 C31 C32 106.7(2) . . ?
H31A C31 H31B 108.6 . . ?
C32 C31 H31A 110.4 . . ?
C32 C31 H31B 110.4 . . ?
N1 C32 C31 104.34(17) . . ?
N1 C32 H32A 110.9 . . ?
N1 C32 H32B 110.9 . . ?
C31 C32 H32A 110.9 . . ?
C31 C32 H32B 110.9 . . ?
H32A C32 H32B 108.9 . . ?
H5A O5 H5B 104.5 . . ?

loop_
_geom_bond_atom_site_label_1
_geom_bond_atom_site_label_2
_geom_bond_distance
_geom_bond_site_symmetry_2
_geom_bond_publ_flag
S1 C24 1.7517(19) . ?
S1 C25 1.7457(19) . ?
O1 C11 1.208(3) . ?
O2 C11 1.333(2) . ?
O2 C12 1.442(2) . ?
O3 C26 1.215(2) . ?
O4 C26 1.343(2) . ?
O4 C27 1.449(2) . ?
N1 C7 1.343(2) . ?
N1 C29 1.471(2) . ?
N1 C32 1.469(3) . ?
C1 C2 1.407(3) . ?
C1 C10 1.427(3) . ?
C1 C11 1.468(3) . ?
C2 C3 1.409(3) . ?
C2 C14 1.483(3) . ?
C3 C4 1.426(3) . ?
C3 C26 1.464(3) . ?
C4 C5 1.410(3) . ?
C4 C10 1.430(3) . ?
C5 H5 0.9500 . ?
C5 C6 1.369(3) . ?
C6 H6 0.9500 . ?
C6 C7 1.429(3) . ?
C7 C8 1.424(3) . ?
C8 H8 0.9500 . ?
C8 C9 1.367(3) . ?
C9 H9 0.9500 . ?
C9 C10 1.402(3) . ?
C12 H12A 0.9900 . ?
C12 H12B 0.9900 . ?
C12 C13 1.498(3) . ?
C13 H13A 0.9800 . ?
C13 H13B 0.9800 . ?
C13 H13C 0.9800 . ?
C14 C15 1.387(3) . ?
C14 C25 1.392(3) . ?
C15 H15 0.9500 . ?
C15 C16 1.398(3) . ?
C16 H16 0.9500 . ?
C16 C17 1.383(3) . ?
C17 H17 0.9500 . ?
C17 C18 1.396(3) . ?
C18 C19 1.449(3) . ?
C18 C25 1.401(3) . ?
C19 C20 1.398(3) . ?
C19 C24 1.406(3) . ?
C20 H20 0.9500 . ?
C20 C21 1.382(3) . ?
C21 H21 0.9500 . ?
C21 C22 1.399(3) . ?
C22 H22 0.9500 . ?
C22 C23 1.382(3) . ?
C23 H23 0.9500 . ?
C23 C24 1.394(3) . ?
C27 H27A 0.9900 . ?
C27 H27B 0.9900 . ?
C27 C28 1.503(3) . ?
C28 H28A 0.9800 . ?
C28 H28B 0.9800 . ?
C28 H28C 0.9800 . ?
C29 H29A 0.9900 . ?
C29 H29B 0.9900 . ?
C29 C30 1.507(3) . ?
C30 H30A 0.9900 . ?
C30 H30B 0.9900 . ?
C30 C31 1.476(3) . ?
C31 H31A 0.9900 . ?
C31 H31B 0.9900 . ?
C31 C32 1.513(3) . ?
C32 H32A 0.9900 . ?
C32 H32B 0.9900 . ?
O5 H5A 0.8700 . ?
O5 H5B 0.8700 . ?

loop_
_geom_torsion_atom_site_label_1
_geom_torsion_atom_site_label_2
_geom_torsion_atom_site_label_3
_geom_torsion_atom_site_label_4
_geom_torsion
_geom_torsion_site_symmetry_1
_geom_torsion_site_symmetry_2
_geom_torsion_site_symmetry_3
_geom_torsion_site_symmetry_4
_geom_torsion_publ_flag
N1 C7 C8 C9 173.4(2) . . . . ?
N1 C29 C30 C31 25.0(3) . . . . ?
C1 C2 C3 C4 -2.0(2) . . . . ?
C1 C2 C3 C26 -175.98(18) . . . . ?
C1 C2 C14 C15 92.9(2) . . . . ?
C1 C2 C14 C25 -87.1(2) . . . . ?
C2 C1 C10 C4 -1.0(2) . . . . ?
C2 C1 C10 C9 176.38(18) . . . . ?
C2 C1 C11 O1 178.4(2) . . . . ?
C2 C1 C11 O2 0.6(3) . . . . ?
C2 C3 C4 C5 -179.50(17) . . . . ?
C2 C3 C4 C10 1.4(2) . . . . ?
C2 C3 C26 O3 154.5(2) . . . . ?
C2 C3 C26 O4 -24.1(3) . . . . ?
C2 C14 C15 C16 -179.34(19) . . . . ?
C2 C14 C25 S1 0.8(3) . . . . ?
C2 C14 C25 C18 -179.59(17) . . . . ?
C3 C2 C14 C15 -80.5(3) . . . . ?
C3 C2 C14 C25 99.5(2) . . . . ?
C3 C4 C5 C6 173.74(19) . . . . ?
C3 C4 C10 C1 -0.2(2) . . . . ?
C3 C4 C10 C9 -177.61(19) . . . . ?
C4 C3 C26 O3 -18.5(3) . . . . ?
C4 C3 C26 O4 163.00(17) . . . . ?
C4 C5 C6 C7 -1.6(4) . . . . ?
C5 C4 C10 C1 -179.33(18) . . . . ?
C5 C4 C10 C9 3.3(3) . . . . ?
C5 C6 C7 N1 -169.71(19) . . . . ?
C5 C6 C7 C8 10.8(3) . . . . ?
C6 C7 C8 C9 -7.1(3) . . . . ?
C7 N1 C29 C30 165.0(2) . . . . ?
C7 N1 C32 C31 178.5(2) . . . . ?
C7 C8 C9 C10 -3.6(4) . . . . ?
C8 C9 C10 C1 -171.5(2) . . . . ?
C8 C9 C10 C4 5.4(4) . . . . ?
C10 C1 C2 C3 1.9(2) . . . . ?
C10 C1 C2 C14 -172.39(17) . . . . ?
C10 C1 C11 O1 -5.6(4) . . . . ?
C10 C1 C11 O2 176.56(18) . . . . ?
C10 C4 C5 C6 -7.3(3) . . . . ?
C11 O2 C12 C13 -178.7(2) . . . . ?
C11 C1 C2 C3 178.41(19) . . . . ?
C11 C1 C2 C14 4.1(3) . . . . ?
C11 C1 C10 C4 -177.64(18) . . . . ?
C11 C1 C10 C9 -0.2(3) . . . . ?
C12 O2 C11 O1 4.3(3) . . . . ?
C12 O2 C11 C1 -177.83(18) . . . . ?
C14 C2 C3 C4 172.35(17) . . . . ?
C14 C2 C3 C26 -1.6(3) . . . . ?
C14 C15 C16 C17 -0.8(3) . . . . ?
C15 C14 C25 S1 -179.20(15) . . . . ?
C15 C14 C25 C18 0.4(3) . . . . ?
C15 C16 C17 C18 -0.2(3) . . . . ?
C16 C17 C18 C19 179.8(2) . . . . ?
C16 C17 C18 C25 1.2(3) . . . . ?
C17 C18 C19 C20 2.8(3) . . . . ?
C17 C18 C19 C24 -177.2(2) . . . . ?
C17 C18 C25 S1 178.28(15) . . . . ?
C17 C18 C25 C14 -1.4(3) . . . . ?
C18 C19 C20 C21 -178.19(19) . . . . ?
C18 C19 C24 S1 -1.8(2) . . . . ?
C18 C19 C24 C23 177.90(18) . . . . ?
C19 C18 C25 S1 -0.5(2) . . . . ?
C19 C18 C25 C14 179.86(17) . . . . ?
C19 C20 C21 C22 -0.2(3) . . . . ?
C20 C19 C24 S1 178.25(14) . . . . ?
C20 C19 C24 C23 -2.1(3) . . . . ?
C20 C21 C22 C23 -1.2(3) . . . . ?
C21 C22 C23 C24 0.9(3) . . . . ?
C22 C23 C24 S1 -179.64(15) . . . . ?
C22 C23 C24 C19 0.7(3) . . . . ?
C24 S1 C25 C14 179.20(17) . . . . ?
C24 S1 C25 C18 -0.44(15) . . . . ?
C24 C19 C20 C21 1.8(3) . . . . ?
C25 S1 C24 C19 1.28(15) . . . . ?
C25 S1 C24 C23 -178.38(18) . . . . ?
C25 C14 C15 C16 0.7(3) . . . . ?
C25 C18 C19 C20 -178.59(19) . . . . ?
C25 C18 C19 C24 1.5(2) . . . . ?
C26 O4 C27 C28 -172.21(19) . . . . ?
C26 C3 C4 C5 -5.5(3) . . . . ?
C26 C3 C4 C10 175.42(17) . . . . ?
C27 O4 C26 O3 -9.4(3) . . . . ?
C27 O4 C26 C3 169.16(17) . . . . ?
C29 N1 C7 C6 1.4(3) . . . . ?
C29 N1 C7 C8 -179.01(18) . . . . ?
C29 N1 C32 C31 -3.1(2) . . . . ?
C29 C30 C31 C32 -27.6(3) . . . . ?
C30 C31 C32 N1 19.0(3) . . . . ?
C32 N1 C7 C6 179.63(18) . . . . ?
C32 N1 C7 C8 -0.8(3) . . . . ?
C32 N1 C29 C30 -13.4(2) . . . . ?
